data_7109797
loop_
_publ_author_name
'Suman Kumar Maity'
'Santu Bera'
'Arpita Paikar'
'Apurba Pramanik'
'Debasish Haldar'

_publ_section_title
;
 Halogen bond induced phosphorescence of capped gamma-amino acid in the
 solid state
;
_journal_name_full Chem.Commun.
_journal_page_first 9051
_journal_paper_doi 10.1039/c3cc44231d
_journal_volume 49
_journal_year 2013
_chemical_formula_moiety 'C25 H36 Br N3 O4'
_chemical_formula_sum 'C25 H36 Br N3 O4'
_chemical_formula_weight 522.48
_chemical_name_systematic
; 
 ? 
;
_space_group_IT_number 14
_symmetry_cell_setting monoclinic
_symmetry_space_group_name_Hall '-P 2ybc'
_symmetry_space_group_name_H-M 'P 1 21/c 1'
_atom_sites_solution_hydrogens geom
_atom_sites_solution_primary direct
_atom_sites_solution_secondary difmap
_audit_creation_method SHELXL-97
_cell_angle_alpha 90.00
_cell_angle_beta 108.526(15)
_cell_angle_gamma 90.00
_cell_formula_units_Z 4
_cell_length_a 13.649(13)
_cell_length_b 16.921(16)
_cell_length_c 12.008(12)
_cell_measurement_temperature 100(2)
_cell_measurement_theta_max 18.02
_cell_measurement_theta_min 2.88
_cell_volume 2630(4)
_computing_cell_refinement 'Bruker SAINT'
_computing_data_collection 'Bruker APEX2'
_computing_data_reduction 'Bruker SAINT'
_computing_molecular_graphics 'Bruker SHELXTL'
_computing_publication_material 'Bruker SHELXTL'
_computing_structure_refinement 'SHELXL-97 (Sheldrick, 2008)'
_computing_structure_solution 'SHELXS-97 (Sheldrick, 2008)'
_diffrn_ambient_temperature 100(2)
_diffrn_measured_fraction_theta_full 0.986
_diffrn_measured_fraction_theta_max 0.986
_diffrn_measurement_device_type 'Bruker APEX-II CCD'
_diffrn_measurement_method 'phi and omega scans'
_diffrn_radiation_monochromator graphite
_diffrn_radiation_source 'fine-focus sealed tube'
_diffrn_radiation_type MoK\a
_diffrn_radiation_wavelength 0.71073
_diffrn_reflns_av_R_equivalents 0.0901
_diffrn_reflns_av_sigmaI/netI 0.1239
_diffrn_reflns_limit_h_max 16
_diffrn_reflns_limit_h_min -14
_diffrn_reflns_limit_k_max 20
_diffrn_reflns_limit_k_min -12
_diffrn_reflns_limit_l_max 13
_diffrn_reflns_limit_l_min -14
_diffrn_reflns_number 19475
_diffrn_reflns_theta_full 24.94
_diffrn_reflns_theta_max 24.94
_diffrn_reflns_theta_min 1.57
_exptl_absorpt_coefficient_mu 1.597
_exptl_absorpt_correction_T_max 0.664
_exptl_absorpt_correction_T_min 0.476
_exptl_absorpt_correction_type multi-scan
_exptl_absorpt_process_details '(SADABS; Bruker, 2008)'
_exptl_crystal_colour colourless
_exptl_crystal_density_diffrn 1.320
_exptl_crystal_density_method 'not measured'
_exptl_crystal_description block
_exptl_crystal_F_000 1096
_exptl_crystal_size_max 0.481
_exptl_crystal_size_mid 0.393
_exptl_crystal_size_min 0.256
_refine_diff_density_max 0.339
_refine_diff_density_min -0.451
_refine_diff_density_rms 0.069
_refine_ls_extinction_method none
_refine_ls_goodness_of_fit_ref 1.015
_refine_ls_hydrogen_treatment constr
_refine_ls_matrix_type full
_refine_ls_number_parameters 301
_refine_ls_number_reflns 4442
_refine_ls_number_restraints 0
_refine_ls_restrained_S_all 1.015
_refine_ls_R_factor_all 0.1519
_refine_ls_R_factor_gt 0.0526
_refine_ls_shift/su_max 0.001
_refine_ls_shift/su_mean 0.000
_refine_ls_structure_factor_coef Fsqd
_refine_ls_weighting_details 'calc w=1/[\s^2^(Fo^2^)+(0.0417P)^2^+1.1983P] where P=(Fo^2^+2Fc^2^)/3'
_refine_ls_weighting_scheme calc
_refine_ls_wR_factor_gt 0.0924
_refine_ls_wR_factor_ref 0.1191
_reflns_number_gt 2200
_reflns_number_total 4442
_reflns_threshold_expression >2sigma(I)
_cod_data_source_file c3cc44231d.txt
_cod_data_source_block dh
_cod_original_cell_volume 2629(4)
_cod_original_sg_symbol_H-M 'P2(1)/c  '
_cod_database_code 7109797

loop_
_symmetry_equiv_pos_as_xyz
'x, y, z'
'-x, y+1/2, -z+1/2'
'-x, -y, -z'
'x, -y-1/2, z-1/2'

loop_
_atom_site_label
_atom_site_type_symbol
_atom_site_fract_x
_atom_site_fract_y
_atom_site_fract_z
_atom_site_U_iso_or_equiv
_atom_site_adp_type
_atom_site_occupancy
_atom_site_symmetry_multiplicity
_atom_site_calc_flag
_atom_site_refinement_flags
Br1 Br 0.66380(4) 0.18808(3) 0.42481(4) 0.0555(2) Uani 1 1 d .
O1 O 0.9737(2) -0.1147(2) 0.1192(3) 0.0569(10) Uani 1 1 d .
O2 O 1.0318(3) -0.0504(2) 0.2945(3) 0.0781(13) Uani 1 1 d .
O3 O 0.5855(2) 0.1966(2) 0.1001(3) 0.0522(9) Uani 1 1 d .
O4 O 0.3175(3) 0.0791(2) 0.0457(3) 0.0486(10) Uani 1 1 d .
N1 N 0.4891(3) 0.1000(2) 0.1493(3) 0.0320(10) Uani 1 1 d .
C26 C 0.7298(3) 0.0483(3) 0.1748(4) 0.0397(13) Uani 1 1 d .
H2 H 0.6989 0.0366 0.0957 0.048 Uiso 1 1 calc R
N3 N 0.8645(3) -0.0396(2) 0.1727(3) 0.0491(12) Uani 1 1 d .
H3 H 0.8227 -0.0568 0.1075 0.059 Uiso 1 1 calc R
C1 C 0.1682(5) 0.3538(4) -0.2024(6) 0.094(2) Uani 1 1 d .
H1A H 0.2229 0.3850 -0.2158 0.113 Uiso 1 1 calc R
H1B H 0.1026 0.3760 -0.2495 0.113 Uiso 1 1 calc R
C2 C 0.1762(5) 0.2687(5) -0.2408(5) 0.093(2) Uani 1 1 d .
H2A H 0.1745 0.2679 -0.3222 0.112 Uiso 1 1 calc R
H2B H 0.1179 0.2383 -0.2346 0.112 Uiso 1 1 calc R
C3 C 0.2768(4) 0.2317(4) -0.1633(4) 0.0767(19) Uani 1 1 d .
H3A H 0.2795 0.1768 -0.1854 0.092 Uiso 1 1 calc R
H3B H 0.3349 0.2590 -0.1759 0.092 Uiso 1 1 calc R
C4 C 0.2853(4) 0.2364(3) -0.0355(4) 0.0488(14) Uani 1 1 d .
H4 H 0.2276 0.2065 -0.0244 0.059 Uiso 1 1 calc R
N2 N 0.3819(3) 0.2007(2) 0.0395(3) 0.0547(12) Uani 1 1 d .
H5 H 0.4361 0.2299 0.0634 0.066 Uiso 1 1 calc R
C6 C 0.3893(4) 0.1254(3) 0.0721(4) 0.0366(13) Uani 1 1 d .
C7 C 0.5802(4) 0.1373(3) 0.1549(4) 0.0361(13) Uani 1 1 d .
C8 C 0.6808(3) 0.0997(3) 0.2292(4) 0.0345(12) Uani 1 1 d .
C9 C 0.8239(4) 0.0136(3) 0.2351(4) 0.0416(13) Uani 1 1 d .
C10 C 0.9647(4) -0.0674(3) 0.2045(5) 0.0547(15) Uani 1 1 d .
C11 C 1.0777(4) -0.1412(4) 0.1202(5) 0.0598(17) Uani 1 1 d .
C12 C 1.1408(5) -0.0688(4) 0.1163(6) 0.101(2) Uani 1 1 d .
H12A H 1.0977 -0.0303 0.0648 0.151 Uiso 1 1 calc R
H12B H 1.1967 -0.0830 0.0879 0.151 Uiso 1 1 calc R
H12C H 1.1681 -0.0469 0.1938 0.151 Uiso 1 1 calc R
C13 C 1.0523(5) -0.1868(4) 0.0065(6) 0.115(3) Uani 1 1 d .
H13A H 1.0123 -0.2327 0.0110 0.172 Uiso 1 1 calc R
H13B H 1.1152 -0.2029 -0.0067 0.172 Uiso 1 1 calc R
H13C H 1.0133 -0.1538 -0.0572 0.172 Uiso 1 1 calc R
C14 C 1.1274(4) -0.1936(4) 0.2238(5) 0.0812(19) Uani 1 1 d .
H14A H 1.1421 -0.1633 0.2949 0.122 Uiso 1 1 calc R
H14B H 1.1906 -0.2147 0.2172 0.122 Uiso 1 1 calc R
H14C H 1.0814 -0.2361 0.2255 0.122 Uiso 1 1 calc R
C15 C 0.7278(4) 0.1177(3) 0.3465(4) 0.0367(12) Uani 1 1 d .
C16 C 0.8225(4) 0.0843(3) 0.4066(4) 0.0540(15) Uani 1 1 d .
H16 H 0.8543 0.0973 0.4851 0.065 Uiso 1 1 calc R
C17 C 0.8699(4) 0.0325(3) 0.3532(4) 0.0566(16) Uani 1 1 d .
H17 H 0.9329 0.0100 0.3955 0.068 Uiso 1 1 calc R
C18 C 0.1761(5) 0.3580(4) -0.0780(6) 0.093(2) Uani 1 1 d .
H18A H 0.1176 0.3310 -0.0660 0.112 Uiso 1 1 calc R
H18B H 0.1737 0.4129 -0.0557 0.112 Uiso 1 1 calc R
C19 C 0.2765(4) 0.3204(3) 0.0006(5) 0.0778(19) Uani 1 1 d .
H19A H 0.3351 0.3506 -0.0051 0.093 Uiso 1 1 calc R
H19B H 0.2775 0.3217 0.0817 0.093 Uiso 1 1 calc R
C20 C 0.4920(3) 0.0253(3) 0.2167(4) 0.0326(12) Uani 1 1 d .
H20 H 0.5616 0.0229 0.2739 0.039 Uiso 1 1 calc R
C21 C 0.4191(4) 0.0259(3) 0.2885(4) 0.0480(14) Uani 1 1 d .
H21A H 0.3482 0.0273 0.2368 0.058 Uiso 1 1 calc R
H21B H 0.4313 0.0725 0.3380 0.058 Uiso 1 1 calc R
C22 C 0.4365(5) -0.0480(4) 0.3642(5) 0.0719(18) Uani 1 1 d .
H22A H 0.5047 -0.0457 0.4222 0.086 Uiso 1 1 calc R
H22B H 0.3862 -0.0495 0.4059 0.086 Uiso 1 1 calc R
C23 C 0.4274(5) -0.1224(3) 0.2926(5) 0.0734(19) Uani 1 1 d .
H23A H 0.4432 -0.1677 0.3448 0.088 Uiso 1 1 calc R
H23B H 0.3568 -0.1279 0.2410 0.088 Uiso 1 1 calc R
C24 C 0.4991(4) -0.1217(3) 0.2202(5) 0.0590(16) Uani 1 1 d .
H24A H 0.4876 -0.1685 0.1713 0.071 Uiso 1 1 calc R
H24B H 0.5701 -0.1225 0.2717 0.071 Uiso 1 1 calc R
C25 C 0.4812(4) -0.0486(3) 0.1436(4) 0.0444(14) Uani 1 1 d .
H25A H 0.5308 -0.0474 0.1010 0.053 Uiso 1 1 calc R
H25B H 0.4125 -0.0506 0.0866 0.053 Uiso 1 1 calc R

loop_
_atom_site_aniso_label
_atom_site_aniso_U_11
_atom_site_aniso_U_22
_atom_site_aniso_U_33
_atom_site_aniso_U_23
_atom_site_aniso_U_13
_atom_site_aniso_U_12
Br1 0.0569(4) 0.0581(4) 0.0503(3) -0.0086(3) 0.0156(3) 0.0048(3)
O1 0.030(2) 0.073(3) 0.060(2) -0.021(2) 0.0041(18) 0.009(2)
O2 0.039(2) 0.109(4) 0.066(3) -0.032(2) -0.012(2) 0.019(2)
O3 0.044(2) 0.039(2) 0.071(2) 0.015(2) 0.0154(18) -0.0022(19)
O4 0.035(2) 0.042(2) 0.054(2) 0.0019(17) -0.0063(17) -0.0015(19)
N1 0.029(3) 0.030(3) 0.034(2) 0.0051(18) 0.0053(19) 0.000(2)
C26 0.026(3) 0.042(3) 0.041(3) -0.002(3) -0.003(3) 0.002(3)
N3 0.031(3) 0.057(3) 0.050(3) -0.015(2) -0.001(2) 0.012(2)
C1 0.082(5) 0.077(6) 0.096(6) 0.050(5) -0.009(4) 0.017(4)
C2 0.083(5) 0.119(7) 0.059(4) 0.012(4) -0.003(4) 0.032(5)
C3 0.069(4) 0.101(5) 0.055(4) 0.009(3) 0.013(3) 0.034(4)
C4 0.036(3) 0.043(4) 0.056(4) 0.017(3) -0.002(3) 0.003(3)
N2 0.034(3) 0.038(3) 0.073(3) 0.014(2) -0.010(2) 0.000(2)
C6 0.039(4) 0.036(4) 0.031(3) 0.002(3) 0.004(3) 0.005(3)
C7 0.037(3) 0.032(4) 0.040(3) -0.005(3) 0.013(3) -0.001(3)
C8 0.028(3) 0.027(3) 0.046(3) 0.004(2) 0.009(3) -0.002(2)
C9 0.037(3) 0.043(4) 0.042(3) -0.002(3) 0.007(3) 0.000(3)
C10 0.040(4) 0.057(4) 0.060(4) -0.004(3) 0.006(3) 0.009(3)
C11 0.028(3) 0.082(5) 0.065(4) -0.014(4) 0.009(3) 0.015(3)
C12 0.054(4) 0.122(7) 0.129(6) 0.026(5) 0.032(4) 0.001(5)
C13 0.072(5) 0.175(8) 0.092(5) -0.050(5) 0.019(4) 0.033(5)
C14 0.059(4) 0.084(5) 0.097(5) 0.002(4) 0.018(4) 0.016(4)
C15 0.036(3) 0.039(3) 0.033(3) -0.002(2) 0.008(3) 0.001(3)
C16 0.044(4) 0.065(4) 0.039(3) -0.007(3) -0.007(3) 0.000(3)
C17 0.042(3) 0.069(4) 0.046(4) -0.006(3) -0.004(3) 0.017(3)
C18 0.077(5) 0.068(5) 0.101(6) -0.015(4) -0.018(4) 0.032(4)
C19 0.074(5) 0.063(5) 0.074(4) -0.007(3) -0.008(3) 0.019(4)
C20 0.028(3) 0.034(3) 0.029(3) 0.005(2) 0.000(2) 0.005(2)
C21 0.051(4) 0.044(4) 0.048(3) 0.003(3) 0.014(3) 0.000(3)
C22 0.083(5) 0.074(5) 0.069(4) 0.023(4) 0.039(3) 0.004(4)
C23 0.068(4) 0.048(5) 0.097(5) 0.025(4) 0.016(4) -0.001(4)
C24 0.062(4) 0.039(4) 0.068(4) 0.003(3) 0.009(3) 0.006(3)
C25 0.054(3) 0.031(3) 0.042(3) -0.002(3) 0.006(3) 0.001(3)

loop_
_atom_type_symbol
_atom_type_description
_atom_type_scat_dispersion_real
_atom_type_scat_dispersion_imag
_atom_type_scat_source
C C 0.0033 0.0016 'International Tables Vol C Tables 4.2.6.8 and 6.1.1.4'
H H 0.0000 0.0000 'International Tables Vol C Tables 4.2.6.8 and 6.1.1.4'
N N 0.0061 0.0033 'International Tables Vol C Tables 4.2.6.8 and 6.1.1.4'
O O 0.0106 0.0060 'International Tables Vol C Tables 4.2.6.8 and 6.1.1.4'
Br Br -0.2901 2.4595 'International Tables Vol C Tables 4.2.6.8 and 6.1.1.4'

loop_
_geom_angle_atom_site_label_1
_geom_angle_atom_site_label_2
_geom_angle_atom_site_label_3
_geom_angle
C10 O1 C11 119.7(4)
C7 N1 C6 123.1(4)
C7 N1 C20 119.6(4)
C6 N1 C20 117.1(4)
C8 C26 C9 121.7(4)
C8 C26 H2 119.1
C9 C26 H2 119.1
C10 N3 C9 126.8(4)
C10 N3 H3 116.6
C9 N3 H3 116.6
C18 C1 C2 111.4(5)
C18 C1 H1A 109.3
C2 C1 H1A 109.3
C18 C1 H1B 109.3
C2 C1 H1B 109.3
H1A C1 H1B 108.0
C1 C2 C3 109.8(5)
C1 C2 H2A 109.7
C3 C2 H2A 109.7
C1 C2 H2B 109.7
C3 C2 H2B 109.7
H2A C2 H2B 108.2
C4 C3 C2 111.3(5)
C4 C3 H3A 109.4
C2 C3 H3A 109.4
C4 C3 H3B 109.4
C2 C3 H3B 109.4
H3A C3 H3B 108.0
N2 C4 C19 110.5(4)
N2 C4 C3 111.5(4)
C19 C4 C3 110.9(5)
N2 C4 H4 107.9
C19 C4 H4 107.9
C3 C4 H4 107.9
C6 N2 C4 123.0(4)
C6 N2 H5 118.5
C4 N2 H5 118.5
O4 C6 N2 124.2(4)
O4 C6 N1 119.5(5)
N2 C6 N1 116.2(5)
O3 C7 N1 124.2(4)
O3 C7 C8 117.7(5)
N1 C7 C8 118.0(5)
C26 C8 C15 118.8(4)
C26 C8 C7 118.0(4)
C15 C8 C7 123.1(4)
C26 C9 N3 116.9(4)
C26 C9 C17 118.5(5)
N3 C9 C17 124.6(5)
O2 C10 O1 126.9(5)
O2 C10 N3 124.6(5)
O1 C10 N3 108.5(5)
O1 C11 C14 111.4(5)
O1 C11 C12 107.9(5)
C14 C11 C12 113.1(5)
O1 C11 C13 101.7(4)
C14 C11 C13 111.2(5)
C12 C11 C13 110.9(6)
C11 C12 H12A 109.5
C11 C12 H12B 109.5
H12A C12 H12B 109.5
C11 C12 H12C 109.5
H12A C12 H12C 109.5
H12B C12 H12C 109.5
C11 C13 H13A 109.5
C11 C13 H13B 109.5
H13A C13 H13B 109.5
C11 C13 H13C 109.5
H13A C13 H13C 109.5
H13B C13 H13C 109.5
C11 C14 H14A 109.5
C11 C14 H14B 109.5
H14A C14 H14B 109.5
C11 C14 H14C 109.5
H14A C14 H14C 109.5
H14B C14 H14C 109.5
C8 C15 C16 119.7(4)
C8 C15 Br1 120.4(4)
C16 C15 Br1 119.9(4)
C17 C16 C15 121.4(5)
C17 C16 H16 119.3
C15 C16 H16 119.3
C16 C17 C9 119.9(5)
C16 C17 H17 120.1
C9 C17 H17 120.1
C1 C18 C19 111.7(5)
C1 C18 H18A 109.3
C19 C18 H18A 109.3
C1 C18 H18B 109.3
C19 C18 H18B 109.3
H18A C18 H18B 107.9
C4 C19 C18 110.7(4)
C4 C19 H19A 109.5
C18 C19 H19A 109.5
C4 C19 H19B 109.5
C18 C19 H19B 109.5
H19A C19 H19B 108.1
N1 C20 C25 113.9(3)
N1 C20 C21 113.3(4)
C25 C20 C21 112.2(4)
N1 C20 H20 105.5
C25 C20 H20 105.5
C21 C20 H20 105.5
C20 C21 C22 109.3(4)
C20 C21 H21A 109.8
C22 C21 H21A 109.8
C20 C21 H21B 109.8
C22 C21 H21B 109.8
H21A C21 H21B 108.3
C23 C22 C21 112.1(5)
C23 C22 H22A 109.2
C21 C22 H22A 109.2
C23 C22 H22B 109.2
C21 C22 H22B 109.2
H22A C22 H22B 107.9
C24 C23 C22 111.9(5)
C24 C23 H23A 109.2
C22 C23 H23A 109.2
C24 C23 H23B 109.2
C22 C23 H23B 109.2
H23A C23 H23B 107.9
C23 C24 C25 110.5(5)
C23 C24 H24A 109.6
C25 C24 H24A 109.6
C23 C24 H24B 109.6
C25 C24 H24B 109.6
H24A C24 H24B 108.1
C20 C25 C24 110.8(4)
C20 C25 H25A 109.5
C24 C25 H25A 109.5
C20 C25 H25B 109.5
C24 C25 H25B 109.5
H25A C25 H25B 108.1

loop_
_geom_bond_atom_site_label_1
_geom_bond_atom_site_label_2
_geom_bond_distance
Br1 C15 1.894(5)
O1 C10 1.336(6)
O1 C11 1.485(6)
O2 C10 1.208(6)
O3 C7 1.214(5)
O4 C6 1.215(5)
N1 C7 1.377(6)
N1 C6 1.448(6)
N1 C20 1.495(5)
C26 C8 1.383(6)
C26 C9 1.389(6)
C26 H2 0.9300
N3 C10 1.381(6)
N3 C9 1.393(6)
N3 H3 0.8600
C1 C18 1.465(8)
C1 C2 1.526(9)
C1 H1A 0.9700
C1 H1B 0.9700
C2 C3 1.527(7)
C2 H2A 0.9700
C2 H2B 0.9700
C3 C4 1.504(7)
C3 H3A 0.9700
C3 H3B 0.9700
C4 N2 1.470(6)
C4 C19 1.502(7)
C4 H4 0.9800
N2 C6 1.327(6)
N2 H5 0.8600
C7 C8 1.520(6)
C8 C15 1.383(6)
C9 C17 1.393(6)
C11 C14 1.502(7)
C11 C12 1.507(8)
C11 C13 1.510(7)
C12 H12A 0.9600
C12 H12B 0.9600
C12 H12C 0.9600
C13 H13A 0.9600
C13 H13B 0.9600
C13 H13C 0.9600
C14 H14A 0.9600
C14 H14B 0.9600
C14 H14C 0.9600
C15 C16 1.385(6)
C16 C17 1.365(7)
C16 H16 0.9300
C17 H17 0.9300
C18 C19 1.532(7)
C18 H18A 0.9700
C18 H18B 0.9700
C19 H19A 0.9700
C19 H19B 0.9700
C20 C25 1.509(6)
C20 C21 1.510(6)
C20 H20 0.9800
C21 C22 1.519(7)
C21 H21A 0.9700
C21 H21B 0.9700
C22 C23 1.508(8)
C22 H22A 0.9700
C22 H22B 0.9700
C23 C24 1.501(7)
C23 H23A 0.9700
C23 H23B 0.9700
C24 C25 1.514(6)
C24 H24A 0.9700
C24 H24B 0.9700
C25 H25A 0.9700
C25 H25B 0.9700
